data_4519334
loop_
_publ_author_name
'Gunasekara, Thilina'
'Tong, Yicheng'
'Speelman, Amy L.'
'Erickson, Jeremy D.'
'Appel, Aaron M.'
'Hall, Michael B.'
'Wiedner, Eric S.'

_publ_section_title
;
 Role of High-Spin Species and Pendant Amines in Electrocatalytic Alcohol
 Oxidation by a Nickel Phosphine Complex
;
_journal_name_full 'ACS Catalysis'
_journal_page_first 2729
_journal_page_last 2740
_journal_paper_doi 10.1021/acscatal.1c05509
_journal_year 2022
_chemical_formula_moiety 'C20 H45 N2 Ni O P2, B F4'
_chemical_formula_sum 'C20 H45 B F4 N2 Ni O P2'
_chemical_formula_weight 537.04
_space_group_crystal_system triclinic
_space_group_IT_number 2
_space_group_name_Hall '-P 1'
_space_group_name_H-M_alt 'P -1'
_atom_sites_solution_hydrogens mixed
_audit_creation_date 2021-05-19
_audit_creation_method
;
Olex2 1.2
(compiled 2018.05.29 svn.r3508 for OlexSys, GUI svn.r5506)
;
_cell_angle_alpha 100.077(3)
_cell_angle_beta 105.481(3)
_cell_angle_gamma 107.418(3)
_cell_formula_units_Z 2
_cell_length_a 9.7943(9)
_cell_length_b 10.8646(9)
_cell_length_c 13.9683(11)
_cell_measurement_reflns_used 9499
_cell_measurement_temperature 100(2)
_cell_measurement_theta_max 30.499
_cell_measurement_theta_min 2.808
_cell_volume 1313.2(2)
_computing_cell_refinement 'SAINT V8.40A (?, 2016)'
_computing_data_reduction 'SAINT V8.40A (?, 2016)'
_computing_molecular_graphics 'Olex2 (Dolomanov et al., 2009)'
_computing_publication_material 'Olex2 (Dolomanov et al., 2009)'
_computing_structure_refinement 'XL (Sheldrick, 2008)'
_computing_structure_solution 'SHELXT 2014/5 (Sheldrick, 2014)'
_diffrn_ambient_temperature 100.0
_diffrn_measured_fraction_theta_full 0.996
_diffrn_measured_fraction_theta_max 0.997
_diffrn_measurement_device_type 'Bruker APEX-II CCD'
_diffrn_measurement_method '\f and \w scans'
_diffrn_radiation_type MoK\a
_diffrn_radiation_wavelength 0.71073
_diffrn_reflns_av_R_equivalents 0.0418
_diffrn_reflns_av_unetI/netI 0.0257
_diffrn_reflns_Laue_measured_fraction_full 0.996
_diffrn_reflns_Laue_measured_fraction_max 0.997
_diffrn_reflns_limit_h_max 13
_diffrn_reflns_limit_h_min -13
_diffrn_reflns_limit_k_max 15
_diffrn_reflns_limit_k_min -15
_diffrn_reflns_limit_l_max 19
_diffrn_reflns_limit_l_min -18
_diffrn_reflns_number 70506
_diffrn_reflns_point_group_measured_fraction_full 0.996
_diffrn_reflns_point_group_measured_fraction_max 0.997
_diffrn_reflns_theta_full 25.242
_diffrn_reflns_theta_max 30.505
_diffrn_reflns_theta_min 2.469
_diffrn_standards_number 0
_exptl_absorpt_coefficient_mu 0.903
_exptl_absorpt_correction_T_max 0.7461
_exptl_absorpt_correction_T_min 0.6856
_exptl_absorpt_correction_type multi-scan
_exptl_absorpt_process_details
'SADABS-2016/2 (Bruker,2016/2) was used for absorption correction. wR2(int) was 0.1111 before and 0.0588 after correction. The Ratio of minimum to maximum transmission is 0.9189. The \l/2 correction factor is Not present.'
_exptl_crystal_colour 'clear reddish orange'
_exptl_crystal_colour_lustre clear
_exptl_crystal_colour_modifier reddish
_exptl_crystal_colour_primary orange
_exptl_crystal_density_diffrn 1.358
_exptl_crystal_description block
_exptl_crystal_F_000 572
_exptl_crystal_size_max 0.344
_exptl_crystal_size_mid 0.237
_exptl_crystal_size_min 0.181
_refine_diff_density_max 0.891
_refine_diff_density_min -0.636
_refine_diff_density_rms 0.052
_refine_ls_extinction_method none
_refine_ls_goodness_of_fit_ref 1.031
_refine_ls_hydrogen_treatment mixed
_refine_ls_matrix_type full
_refine_ls_number_parameters 323
_refine_ls_number_reflns 7986
_refine_ls_number_restraints 9
_refine_ls_restrained_S_all 1.034
_refine_ls_R_factor_all 0.0234
_refine_ls_R_factor_gt 0.0222
_refine_ls_shift/su_max 0.001
_refine_ls_shift/su_mean 0.000
_refine_ls_structure_factor_coef Fsqd
_refine_ls_weighting_details 'w=1/[\s^2^(Fo^2^)+(0.0235P)^2^+0.5320P] where P=(Fo^2^+2Fc^2^)/3'
_refine_ls_weighting_scheme calc
_refine_ls_wR_factor_gt 0.0567
_refine_ls_wR_factor_ref 0.0577
_reflns_Friedel_coverage 0.000
_reflns_number_gt 7654
_reflns_number_total 7986
_reflns_threshold_expression 'I > 2\s(I)'
_cod_data_source_file cs1c05509_si_003.cif
_cod_data_source_block 162_3_0m_a
_cod_original_cell_volume 1313.22(19)
_cod_database_code 4519334
_shelx_shelxl_version_number 2018/3
_shelx_space_group_comment
;
The symmetry employed for this shelxl refinement is uniquely defined
by the following loop, which should always be used as a source of
symmetry information in preference to the above space-group names.
They are only intended as comments.
;
_shelx_estimated_absorpt_t_max 0.854
_shelx_estimated_absorpt_t_min 0.746
_olex2_refinement_description
;
1. Fixed Uiso
 At 1.2 times of:
  All C(H,H) groups
 At 1.5 times of:
  All C(H,H,H) groups
2. Restrained distances
 B1-F1 \\sim B2-F1
 with sigma of 0.02
 B1-F4 \\sim B2-F6
 with sigma of 0.02
 B1-F3 \\sim B2-F5
 with sigma of 0.02
 B1-F2 \\sim B2-F2
 with sigma of 0.02
 F1-F4 \\sim F1-F6
 with sigma of 0.04
 F1-F3 \\sim F1-F5
 with sigma of 0.04
 F4-F3 \\sim F6-F5
 with sigma of 0.04
 F4-F2 \\sim F6-F2
 with sigma of 0.04
 F3-F2 \\sim F5-F2
 with sigma of 0.04
3. Others
 Fixed Sof: F3(0.6666) F4(0.6666) B1(0.6666) F5(0.3334) F6(0.3334) B2(0.3334)
4.a Secondary CH2 refined with riding coordinates:
 C1(H1A,H1B), C2(H2A,H2B), C3(H3A,H3B), C4(H4A,H4B)
4.b Idealised Me refined as rotating group:
 C6(H6A,H6B,H6C), C7(H7A,H7B,H7C), C8(H8A,H8B,H8C), C10(H10A,H10B,H10C),
 C11(H11A,H11B,H11C), C12(H12A,H12B,H12C), C14(H14A,H14B,H14C), C15(H15A,H15B,
 H15C), C16(H16A,H16B,H16C), C18(H18A,H18B,H18C), C19(H19A,H19B,H19C), C20(H20A,
 H20B,H20C)
;
_olex2_submission_special_instructions 'No special instructions were received'

loop_
_space_group_symop_operation_xyz
'x, y, z'
'-x, -y, -z'

loop_
_atom_site_label
_atom_site_type_symbol
_atom_site_fract_x
_atom_site_fract_y
_atom_site_fract_z
_atom_site_U_iso_or_equiv
_atom_site_adp_type
_atom_site_occupancy
_atom_site_site_symmetry_order
_atom_site_calc_flag
_atom_site_refinement_flags_posn
_atom_site_refinement_flags_adp
_atom_site_refinement_flags_occupancy
_atom_site_disorder_assembly
_atom_site_disorder_group
Ni1 Ni 0.47546(2) 0.39783(2) 0.90894(2) 0.00948(3) Uani 1 1 d . . . . .
P1 P 0.57914(2) 0.37048(2) 0.79178(2) 0.01003(4) Uani 1 1 d . . . . .
P2 P 0.32027(2) 0.19350(2) 0.82205(2) 0.01049(5) Uani 1 1 d . . . . .
O1 O 0.59080(7) 0.58382(6) 0.97428(5) 0.01322(11) Uani 1 1 d . . . . .
H1 H 0.5487(18) 0.6199(16) 0.9360(13) 0.032(4) Uiso 1 1 d . . . . .
N1 N 0.29240(9) 0.31432(8) 0.66325(6) 0.01370(13) Uani 1 1 d . . . . .
N2 N 0.50535(8) 0.09843(7) 0.74294(6) 0.01145(12) Uani 1 1 d . . . . .
C1 C 0.44408(10) 0.32963(9) 0.65971(6) 0.01399(15) Uani 1 1 d . . . . .
H1A H 0.478366 0.402224 0.627680 0.017 Uiso 1 1 calc R . . . .
H1B H 0.440913 0.245263 0.616893 0.017 Uiso 1 1 calc R . . . .
C2 C 0.22528(10) 0.18882(9) 0.68646(7) 0.01448(15) Uani 1 1 d . . . . .
H2A H 0.233113 0.114268 0.638860 0.017 Uiso 1 1 calc R . . . .
H2B H 0.115967 0.170879 0.674461 0.017 Uiso 1 1 calc R . . . .
C3 C 0.41283(10) 0.06945(9) 0.80892(7) 0.01328(15) Uani 1 1 d . . . . .
H3A H 0.478071 0.073403 0.877956 0.016 Uiso 1 1 calc R . . . .
H3B H 0.334496 -0.022090 0.778070 0.016 Uiso 1 1 calc R . . . .
C4 C 0.63651(9) 0.22328(8) 0.79691(7) 0.01277(14) Uani 1 1 d . . . . .
H4A H 0.715452 0.227634 0.764357 0.015 Uiso 1 1 calc R . . . .
H4B H 0.680571 0.224953 0.869905 0.015 Uiso 1 1 calc R . . . .
C5 C 0.19198(11) 0.34085(10) 0.57409(7) 0.01908(17) Uani 1 1 d . . . . .
C6 C 0.04251(14) 0.33150(15) 0.59282(11) 0.0342(3) Uani 1 1 d . . . . .
H6A H -0.015006 0.367447 0.543664 0.051 Uiso 1 1 calc GR . . . .
H6B H 0.064697 0.383687 0.663549 0.051 Uiso 1 1 calc GR . . . .
H6C H -0.017766 0.237392 0.583227 0.051 Uiso 1 1 calc GR . . . .
C7 C 0.26882(14) 0.48598(11) 0.57344(9) 0.0263(2) Uani 1 1 d . . . . .
H7A H 0.358478 0.493637 0.552836 0.039 Uiso 1 1 calc GR . . . .
H7B H 0.300047 0.546185 0.642800 0.039 Uiso 1 1 calc GR . . . .
H7C H 0.197041 0.510880 0.524256 0.039 Uiso 1 1 calc GR . . . .
C8 C 0.16043(17) 0.24369(13) 0.47011(8) 0.0359(3) Uani 1 1 d . . . . .
H8A H 0.091497 0.263033 0.414782 0.054 Uiso 1 1 calc GR . . . .
H8B H 0.113274 0.151216 0.471889 0.054 Uiso 1 1 calc GR . . . .
H8C H 0.256322 0.254678 0.457146 0.054 Uiso 1 1 calc GR . . . .
C9 C 0.15986(10) 0.11272(9) 0.86537(7) 0.01432(15) Uani 1 1 d . . . . .
C10 C 0.04739(11) -0.02009(9) 0.78561(8) 0.01920(17) Uani 1 1 d . . . . .
H10A H 0.006682 -0.002884 0.719283 0.029 Uiso 1 1 calc GR . . . .
H10B H -0.036311 -0.059271 0.810017 0.029 Uiso 1 1 calc GR . . . .
H10C H 0.100147 -0.082710 0.776744 0.029 Uiso 1 1 calc GR . . . .
C11 C 0.07765(11) 0.21131(10) 0.87977(8) 0.01932(17) Uani 1 1 d . . . . .
H11A H 0.030827 0.223960 0.812697 0.029 Uiso 1 1 calc GR . . . .
H11B H 0.151098 0.297808 0.926959 0.029 Uiso 1 1 calc GR . . . .
H11C H -0.001370 0.175023 0.908836 0.029 Uiso 1 1 calc GR . . . .
C12 C 0.22563(11) 0.08267(10) 0.96745(7) 0.01915(17) Uani 1 1 d . . . . .
H12A H 0.265848 0.011325 0.954494 0.029 Uiso 1 1 calc GR . . . .
H12B H 0.145315 0.053557 0.997053 0.029 Uiso 1 1 calc GR . . . .
H12C H 0.307755 0.163919 1.016001 0.029 Uiso 1 1 calc GR . . . .
C13 C 0.54427(10) -0.01742(9) 0.69862(7) 0.01459(15) Uani 1 1 d . . . . .
C14 C 0.39527(12) -0.13253(10) 0.62931(8) 0.02136(18) Uani 1 1 d . . . . .
H14A H 0.333388 -0.098249 0.581359 0.032 Uiso 1 1 calc GR . . . .
H14B H 0.338894 -0.169950 0.672372 0.032 Uiso 1 1 calc GR . . . .
H14C H 0.418472 -0.202826 0.589985 0.032 Uiso 1 1 calc GR . . . .
C15 C 0.63298(12) -0.06470(10) 0.78273(9) 0.02215(19) Uani 1 1 d . . . . .
H15A H 0.661469 -0.136438 0.750690 0.033 Uiso 1 1 calc GR . . . .
H15B H 0.569355 -0.098695 0.822871 0.033 Uiso 1 1 calc GR . . . .
H15C H 0.725056 0.010701 0.828599 0.033 Uiso 1 1 calc GR . . . .
C16 C 0.63901(12) 0.02620(10) 0.63022(8) 0.02045(18) Uani 1 1 d . . . . .
H16A H 0.638635 -0.053483 0.584524 0.031 Uiso 1 1 calc GR . . . .
H16B H 0.743847 0.082381 0.674101 0.031 Uiso 1 1 calc GR . . . .
H16C H 0.594909 0.077483 0.588479 0.031 Uiso 1 1 calc GR . . . .
C17 C 0.75559(10) 0.50206(9) 0.79636(7) 0.01383(15) Uani 1 1 d . . . . .
C18 C 0.72991(12) 0.63446(9) 0.79550(8) 0.02048(18) Uani 1 1 d . . . . .
H18A H 0.819363 0.700127 0.790246 0.031 Uiso 1 1 calc GR . . . .
H18B H 0.713766 0.669047 0.859563 0.031 Uiso 1 1 calc GR . . . .
H18C H 0.640209 0.618781 0.736148 0.031 Uiso 1 1 calc GR . . . .
C19 C 0.80152(12) 0.45971(10) 0.70226(8) 0.01983(18) Uani 1 1 d . . . . .
H19A H 0.721849 0.450922 0.638794 0.030 Uiso 1 1 calc GR . . . .
H19B H 0.814471 0.373359 0.700062 0.030 Uiso 1 1 calc GR . . . .
H19C H 0.897475 0.527881 0.708020 0.030 Uiso 1 1 calc GR . . . .
C20 C 0.88078(10) 0.51859(10) 0.89628(8) 0.01930(17) Uani 1 1 d . . . . .
H20A H 0.908629 0.438843 0.889975 0.029 Uiso 1 1 calc GR . . . .
H20B H 0.843472 0.529402 0.954531 0.029 Uiso 1 1 calc GR . . . .
H20C H 0.970261 0.598086 0.908198 0.029 Uiso 1 1 calc GR . . . .
F1 F 0.41210(8) 0.69017(9) 0.84203(7) 0.03838(18) Uani 1 1 d D . . . .
F2 F 0.18255(9) 0.70816(9) 0.77828(6) 0.03763(17) Uani 1 1 d D . . . .
F3 F 0.2016(2) 0.54773(15) 0.85431(14) 0.0371(4) Uani 0.6666 1 d D . P A 1
F4 F 0.2865(3) 0.76197(19) 0.94966(14) 0.0619(6) Uani 0.6666 1 d D . P A 1
B1 B 0.2719(6) 0.6787(6) 0.8572(4) 0.0240(10) Uani 0.6666 1 d D . P A 1
F5 F 0.2381(5) 0.5980(6) 0.9082(4) 0.0812(17) Uani 0.3334 1 d D . P A 2
F6 F 0.3530(5) 0.8214(4) 0.9399(3) 0.0650(11) Uani 0.3334 1 d D . P A 2
B2 B 0.2866(12) 0.6973(11) 0.8664(8) 0.027(3) Uani 0.3334 1 d D . P A 2

loop_
_atom_site_aniso_label
_atom_site_aniso_U_11
_atom_site_aniso_U_22
_atom_site_aniso_U_33
_atom_site_aniso_U_23
_atom_site_aniso_U_13
_atom_site_aniso_U_12
Ni1 0.00979(5) 0.00859(5) 0.00912(5) 0.00097(4) 0.00386(4) 0.00232(4)
P1 0.01104(9) 0.00957(9) 0.01008(9) 0.00261(7) 0.00438(7) 0.00393(7)
P2 0.00964(9) 0.01002(9) 0.01055(9) 0.00112(7) 0.00337(7) 0.00288(7)
O1 0.0153(3) 0.0105(3) 0.0124(3) 0.0009(2) 0.0066(2) 0.0022(2)
N1 0.0142(3) 0.0155(3) 0.0123(3) 0.0043(3) 0.0031(3) 0.0077(3)
N2 0.0121(3) 0.0093(3) 0.0136(3) 0.0024(2) 0.0056(2) 0.0041(2)
C1 0.0162(4) 0.0166(4) 0.0110(3) 0.0040(3) 0.0049(3) 0.0081(3)
C2 0.0136(4) 0.0148(4) 0.0123(4) 0.0015(3) 0.0021(3) 0.0048(3)
C3 0.0143(4) 0.0125(3) 0.0155(4) 0.0047(3) 0.0071(3) 0.0059(3)
C4 0.0117(3) 0.0108(3) 0.0156(4) 0.0029(3) 0.0042(3) 0.0046(3)
C5 0.0222(4) 0.0227(4) 0.0129(4) 0.0039(3) 0.0013(3) 0.0139(4)
C6 0.0234(5) 0.0474(7) 0.0413(7) 0.0220(6) 0.0081(5) 0.0230(5)
C7 0.0360(6) 0.0266(5) 0.0229(5) 0.0126(4) 0.0078(4) 0.0191(4)
C8 0.0536(8) 0.0355(6) 0.0130(4) -0.0005(4) -0.0040(5) 0.0259(6)
C9 0.0114(3) 0.0126(4) 0.0163(4) 0.0009(3) 0.0057(3) 0.0016(3)
C10 0.0138(4) 0.0139(4) 0.0231(4) -0.0016(3) 0.0057(3) -0.0002(3)
C11 0.0133(4) 0.0172(4) 0.0250(4) -0.0006(3) 0.0083(3) 0.0043(3)
C12 0.0195(4) 0.0180(4) 0.0182(4) 0.0057(3) 0.0084(3) 0.0023(3)
C13 0.0166(4) 0.0112(3) 0.0179(4) 0.0029(3) 0.0076(3) 0.0068(3)
C14 0.0225(4) 0.0141(4) 0.0229(4) -0.0017(3) 0.0091(4) 0.0030(3)
C15 0.0229(4) 0.0189(4) 0.0316(5) 0.0126(4) 0.0099(4) 0.0134(4)
C16 0.0236(4) 0.0179(4) 0.0230(4) 0.0028(3) 0.0139(4) 0.0082(3)
C17 0.0144(4) 0.0123(3) 0.0165(4) 0.0043(3) 0.0088(3) 0.0040(3)
C18 0.0249(5) 0.0128(4) 0.0291(5) 0.0085(3) 0.0159(4) 0.0067(3)
C19 0.0225(4) 0.0197(4) 0.0210(4) 0.0056(3) 0.0147(4) 0.0062(3)
C20 0.0135(4) 0.0203(4) 0.0198(4) 0.0027(3) 0.0047(3) 0.0026(3)
F1 0.0213(3) 0.0508(5) 0.0522(5) 0.0352(4) 0.0141(3) 0.0126(3)
F2 0.0279(4) 0.0496(5) 0.0378(4) 0.0170(4) 0.0061(3) 0.0193(3)
F3 0.0319(7) 0.0263(6) 0.0611(10) 0.0204(6) 0.0254(7) 0.0083(5)
F4 0.0991(17) 0.0480(10) 0.0270(7) -0.0034(7) 0.0189(9) 0.0209(10)
B1 0.0253(15) 0.0252(16) 0.0234(15) 0.0050(10) 0.0113(11) 0.0099(11)
F5 0.056(3) 0.124(4) 0.140(5) 0.117(4) 0.072(3) 0.059(3)
F6 0.081(3) 0.069(3) 0.0374(17) -0.0138(18) -0.0024(18) 0.054(2)
B2 0.035(4) 0.027(4) 0.026(4) 0.021(3) 0.007(3) 0.016(3)

loop_
_atom_type_symbol
_atom_type_description
_atom_type_scat_dispersion_real
_atom_type_scat_dispersion_imag
_atom_type_scat_source
C C 0.0033 0.0016 'International Tables Vol C Tables 4.2.6.8 and 6.1.1.4'
H H 0.0000 0.0000 'International Tables Vol C Tables 4.2.6.8 and 6.1.1.4'
B B 0.0013 0.0007 'International Tables Vol C Tables 4.2.6.8 and 6.1.1.4'
F F 0.0171 0.0103 'International Tables Vol C Tables 4.2.6.8 and 6.1.1.4'
N N 0.0061 0.0033 'International Tables Vol C Tables 4.2.6.8 and 6.1.1.4'
Ni Ni 0.3393 1.1124 'International Tables Vol C Tables 4.2.6.8 and 6.1.1.4'
O O 0.0106 0.0060 'International Tables Vol C Tables 4.2.6.8 and 6.1.1.4'
P P 0.1023 0.0942 'International Tables Vol C Tables 4.2.6.8 and 6.1.1.4'

loop_
_geom_angle_atom_site_label_1
_geom_angle_atom_site_label_2
_geom_angle_atom_site_label_3
_geom_angle
_geom_angle_site_symmetry_1
_geom_angle_site_symmetry_3
_geom_angle_publ_flag
P1 Ni1 Ni1 138.293(9) . 2_667 ?
P1 Ni1 P2 82.608(10) . . ?
P2 Ni1 Ni1 139.088(9) . 2_667 ?
O1 Ni1 Ni1 40.794(19) . 2_667 ?
O1 Ni1 Ni1 40.656(19) 2_667 2_667 ?
O1 Ni1 P1 98.19(2) . . ?
O1 Ni1 P1 171.06(2) 2_667 . ?
O1 Ni1 P2 98.96(2) 2_667 . ?
O1 Ni1 P2 172.27(2) . . ?
O1 Ni1 O1 81.45(3) . 2_667 ?
C1 P1 Ni1 112.39(3) . . ?
C1 P1 C4 105.82(4) . . ?
C1 P1 C17 105.23(4) . . ?
C4 P1 Ni1 107.93(3) . . ?
C4 P1 C17 102.84(4) . . ?
C17 P1 Ni1 121.29(3) . . ?
C2 P2 Ni1 109.72(3) . . ?
C2 P2 C9 104.00(4) . . ?
C3 P2 Ni1 114.77(3) . . ?
C3 P2 C2 103.92(4) . . ?
C3 P2 C9 104.42(4) . . ?
C9 P2 Ni1 118.54(3) . . ?
Ni1 O1 Ni1 98.55(3) . 2_667 ?
Ni1 O1 H1 106.1(11) 2_667 . ?
Ni1 O1 H1 102.8(12) . . ?
C1 N1 C5 114.63(7) . . ?
C2 N1 C1 110.30(7) . . ?
C2 N1 C5 115.53(7) . . ?
C3 N2 C13 114.15(7) . . ?
C4 N2 C3 109.58(7) . . ?
C4 N2 C13 114.38(7) . . ?
P1 C1 H1A 109.7 . . ?
P1 C1 H1B 109.7 . . ?
N1 C1 P1 109.97(6) . . ?
N1 C1 H1A 109.7 . . ?
N1 C1 H1B 109.7 . . ?
H1A C1 H1B 108.2 . . ?
P2 C2 H2A 109.2 . . ?
P2 C2 H2B 109.2 . . ?
N1 C2 P2 112.19(6) . . ?
N1 C2 H2A 109.2 . . ?
N1 C2 H2B 109.2 . . ?
H2A C2 H2B 107.9 . . ?
P2 C3 H3A 109.8 . . ?
P2 C3 H3B 109.8 . . ?
N2 C3 P2 109.59(6) . . ?
N2 C3 H3A 109.8 . . ?
N2 C3 H3B 109.8 . . ?
H3A C3 H3B 108.2 . . ?
P1 C4 H4A 109.5 . . ?
P1 C4 H4B 109.5 . . ?
N2 C4 P1 110.52(6) . . ?
N2 C4 H4A 109.5 . . ?
N2 C4 H4B 109.5 . . ?
H4A C4 H4B 108.1 . . ?
N1 C5 C6 108.50(8) . . ?
N1 C5 C7 108.19(8) . . ?
N1 C5 C8 112.65(8) . . ?
C6 C5 C7 106.80(9) . . ?
C6 C5 C8 110.34(10) . . ?
C8 C5 C7 110.17(9) . . ?
C5 C6 H6A 109.5 . . ?
C5 C6 H6B 109.5 . . ?
C5 C6 H6C 109.5 . . ?
H6A C6 H6B 109.5 . . ?
H6A C6 H6C 109.5 . . ?
H6B C6 H6C 109.5 . . ?
C5 C7 H7A 109.5 . . ?
C5 C7 H7B 109.5 . . ?
C5 C7 H7C 109.5 . . ?
H7A C7 H7B 109.5 . . ?
H7A C7 H7C 109.5 . . ?
H7B C7 H7C 109.5 . . ?
C5 C8 H8A 109.5 . . ?
C5 C8 H8B 109.5 . . ?
C5 C8 H8C 109.5 . . ?
H8A C8 H8B 109.5 . . ?
H8A C8 H8C 109.5 . . ?
H8B C8 H8C 109.5 . . ?
C10 C9 P2 111.42(6) . . ?
C11 C9 P2 107.69(6) . . ?
C11 C9 C10 109.71(7) . . ?
C12 C9 P2 108.36(6) . . ?
C12 C9 C10 108.51(8) . . ?
C12 C9 C11 111.15(8) . . ?
C9 C10 H10A 109.5 . . ?
C9 C10 H10B 109.5 . . ?
C9 C10 H10C 109.5 . . ?
H10A C10 H10B 109.5 . . ?
H10A C10 H10C 109.5 . . ?
H10B C10 H10C 109.5 . . ?
C9 C11 H11A 109.5 . . ?
C9 C11 H11B 109.5 . . ?
C9 C11 H11C 109.5 . . ?
H11A C11 H11B 109.5 . . ?
H11A C11 H11C 109.5 . . ?
H11B C11 H11C 109.5 . . ?
C9 C12 H12A 109.5 . . ?
C9 C12 H12B 109.5 . . ?
C9 C12 H12C 109.5 . . ?
H12A C12 H12B 109.5 . . ?
H12A C12 H12C 109.5 . . ?
H12B C12 H12C 109.5 . . ?
N2 C13 C14 108.16(7) . . ?
N2 C13 C15 112.13(7) . . ?
N2 C13 C16 108.58(7) . . ?
C14 C13 C16 107.95(8) . . ?
C15 C13 C14 110.19(8) . . ?
C15 C13 C16 109.72(8) . . ?
C13 C14 H14A 109.5 . . ?
C13 C14 H14B 109.5 . . ?
C13 C14 H14C 109.5 . . ?
H14A C14 H14B 109.5 . . ?
H14A C14 H14C 109.5 . . ?
H14B C14 H14C 109.5 . . ?
C13 C15 H15A 109.5 . . ?
C13 C15 H15B 109.5 . . ?
C13 C15 H15C 109.5 . . ?
H15A C15 H15B 109.5 . . ?
H15A C15 H15C 109.5 . . ?
H15B C15 H15C 109.5 . . ?
C13 C16 H16A 109.5 . . ?
C13 C16 H16B 109.5 . . ?
C13 C16 H16C 109.5 . . ?
H16A C16 H16B 109.5 . . ?
H16A C16 H16C 109.5 . . ?
H16B C16 H16C 109.5 . . ?
C18 C17 P1 110.10(6) . . ?
C18 C17 C19 108.38(7) . . ?
C19 C17 P1 110.72(6) . . ?
C20 C17 P1 106.94(6) . . ?
C20 C17 C18 110.78(8) . . ?
C20 C17 C19 109.93(8) . . ?
C17 C18 H18A 109.5 . . ?
C17 C18 H18B 109.5 . . ?
C17 C18 H18C 109.5 . . ?
H18A C18 H18B 109.5 . . ?
H18A C18 H18C 109.5 . . ?
H18B C18 H18C 109.5 . . ?
C17 C19 H19A 109.5 . . ?
C17 C19 H19B 109.5 . . ?
C17 C19 H19C 109.5 . . ?
H19A C19 H19B 109.5 . . ?
H19A C19 H19C 109.5 . . ?
H19B C19 H19C 109.5 . . ?
C17 C20 H20A 109.5 . . ?
C17 C20 H20B 109.5 . . ?
C17 C20 H20C 109.5 . . ?
H20A C20 H20B 109.5 . . ?
H20A C20 H20C 109.5 . . ?
H20B C20 H20C 109.5 . . ?
F2 B1 F1 109.2(3) . . ?
F2 B1 F3 108.7(4) . . ?
F2 B1 F4 108.2(4) . . ?
F3 B1 F1 107.4(4) . . ?
F3 B1 F4 109.2(4) . . ?
F4 B1 F1 114.1(4) . . ?
F1 B2 F2 108.1(6) . . ?
F1 B2 F6 99.6(7) . . ?
F5 B2 F1 109.1(7) . . ?
F5 B2 F2 118.8(8) . . ?
F5 B2 F6 111.3(8) . . ?
F6 B2 F2 108.2(6) . . ?

loop_
_geom_bond_atom_site_label_1
_geom_bond_atom_site_label_2
_geom_bond_distance
_geom_bond_site_symmetry_2
_geom_bond_publ_flag
Ni1 Ni1 2.8919(3) 2_667 ?
Ni1 P1 2.1670(3) . ?
Ni1 P2 2.1826(3) . ?
Ni1 O1 1.9053(7) . ?
Ni1 O1 1.9106(6) 2_667 ?
P1 C1 1.8464(9) . ?
P1 C4 1.8534(9) . ?
P1 C17 1.8613(9) . ?
P2 C2 1.8580(9) . ?
P2 C3 1.8455(9) . ?
P2 C9 1.8635(9) . ?
O1 H1 0.813(16) . ?
N1 C1 1.4599(11) . ?
N1 C2 1.4589(12) . ?
N1 C5 1.4977(11) . ?
N2 C3 1.4650(11) . ?
N2 C4 1.4630(11) . ?
N2 C13 1.5011(11) . ?
C1 H1A 0.9900 . ?
C1 H1B 0.9900 . ?
C2 H2A 0.9900 . ?
C2 H2B 0.9900 . ?
C3 H3A 0.9900 . ?
C3 H3B 0.9900 . ?
C4 H4A 0.9900 . ?
C4 H4B 0.9900 . ?
C5 C6 1.5319(16) . ?
C5 C7 1.5333(15) . ?
C5 C8 1.5323(15) . ?
C6 H6A 0.9800 . ?
C6 H6B 0.9800 . ?
C6 H6C 0.9800 . ?
C7 H7A 0.9800 . ?
C7 H7B 0.9800 . ?
C7 H7C 0.9800 . ?
C8 H8A 0.9800 . ?
C8 H8B 0.9800 . ?
C8 H8C 0.9800 . ?
C9 C10 1.5387(13) . ?
C9 C11 1.5374(13) . ?
C9 C12 1.5339(13) . ?
C10 H10A 0.9800 . ?
C10 H10B 0.9800 . ?
C10 H10C 0.9800 . ?
C11 H11A 0.9800 . ?
C11 H11B 0.9800 . ?
C11 H11C 0.9800 . ?
C12 H12A 0.9800 . ?
C12 H12B 0.9800 . ?
C12 H12C 0.9800 . ?
C13 C14 1.5364(13) . ?
C13 C15 1.5273(13) . ?
C13 C16 1.5385(13) . ?
C14 H14A 0.9800 . ?
C14 H14B 0.9800 . ?
C14 H14C 0.9800 . ?
C15 H15A 0.9800 . ?
C15 H15B 0.9800 . ?
C15 H15C 0.9800 . ?
C16 H16A 0.9800 . ?
C16 H16B 0.9800 . ?
C16 H16C 0.9800 . ?
C17 C18 1.5342(13) . ?
C17 C19 1.5393(13) . ?
C17 C20 1.5332(13) . ?
C18 H18A 0.9800 . ?
C18 H18B 0.9800 . ?
C18 H18C 0.9800 . ?
C19 H19A 0.9800 . ?
C19 H19B 0.9800 . ?
C19 H19C 0.9800 . ?
C20 H20A 0.9800 . ?
C20 H20B 0.9800 . ?
C20 H20C 0.9800 . ?
F1 B1 1.417(5) . ?
F1 B2 1.379(11) . ?
F2 B1 1.364(5) . ?
F2 B2 1.421(9) . ?
F3 B1 1.370(6) . ?
F4 B1 1.387(6) . ?
F5 B2 1.339(10) . ?
F6 B2 1.389(12) . ?

loop_
_geom_hbond_atom_site_label_D
_geom_hbond_atom_site_label_H
_geom_hbond_atom_site_label_A
_geom_hbond_distance_DH
_geom_hbond_distance_HA
_geom_hbond_distance_DA
_geom_hbond_angle_DHA
_geom_hbond_site_symmetry_A
_geom_hbond_publ_flag
O1 H1 F1 0.813(16) 2.030(17) 2.8359(10) 170.8(16) . yes

loop_
_geom_torsion_atom_site_label_1
_geom_torsion_atom_site_label_2
_geom_torsion_atom_site_label_3
_geom_torsion_atom_site_label_4
_geom_torsion
_geom_torsion_site_symmetry_1
_geom_torsion_site_symmetry_2
_geom_torsion_site_symmetry_3
_geom_torsion_site_symmetry_4
_geom_torsion_publ_flag
Ni1 P1 C1 N1 -4.48(7) . . . . ?
Ni1 P1 C4 N2 79.88(6) . . . . ?
Ni1 P1 C17 C18 -58.05(7) . . . . ?
Ni1 P1 C17 C19 -177.88(5) . . . . ?
Ni1 P1 C17 C20 62.37(7) . . . . ?
Ni1 P2 C2 N1 9.70(7) . . . . ?
Ni1 P2 C3 N2 -67.82(6) . . . . ?
Ni1 P2 C9 C10 170.32(5) . . . . ?
Ni1 P2 C9 C11 49.95(7) . . . . ?
Ni1 P2 C9 C12 -70.37(7) . . . . ?
C1 P1 C4 N2 -40.64(7) . . . . ?
C1 P1 C17 C18 70.81(7) . . . . ?
C1 P1 C17 C19 -49.01(7) . . . . ?
C1 P1 C17 C20 -168.77(6) . . . . ?
C1 N1 C2 P2 70.40(8) . . . . ?
C1 N1 C5 C6 -175.71(9) . . . . ?
C1 N1 C5 C7 -60.20(10) . . . . ?
C1 N1 C5 C8 61.83(12) . . . . ?
C2 P2 C3 N2 52.00(7) . . . . ?
C2 P2 C9 C10 48.22(7) . . . . ?
C2 P2 C9 C11 -72.15(7) . . . . ?
C2 P2 C9 C12 167.53(6) . . . . ?
C2 N1 C1 P1 -73.01(8) . . . . ?
C2 N1 C5 C6 54.35(11) . . . . ?
C2 N1 C5 C7 169.86(8) . . . . ?
C2 N1 C5 C8 -68.11(12) . . . . ?
C3 P2 C2 N1 -113.49(6) . . . . ?
C3 P2 C9 C10 -60.45(7) . . . . ?
C3 P2 C9 C11 179.18(6) . . . . ?
C3 P2 C9 C12 58.86(7) . . . . ?
C3 N2 C4 P1 -77.99(7) . . . . ?
C3 N2 C13 C14 62.29(9) . . . . ?
C3 N2 C13 C15 -59.41(10) . . . . ?
C3 N2 C13 C16 179.20(7) . . . . ?
C4 P1 C1 N1 113.09(6) . . . . ?
C4 P1 C17 C18 -178.58(6) . . . . ?
C4 P1 C17 C19 61.59(7) . . . . ?
C4 P1 C17 C20 -58.16(7) . . . . ?
C4 N2 C3 P2 69.14(7) . . . . ?
C4 N2 C13 C14 -170.37(7) . . . . ?
C4 N2 C13 C15 67.93(9) . . . . ?
C4 N2 C13 C16 -53.47(10) . . . . ?
C5 N1 C1 P1 154.52(6) . . . . ?
C5 N1 C2 P2 -157.59(6) . . . . ?
C9 P2 C2 N1 137.46(6) . . . . ?
C9 P2 C3 N2 160.72(6) . . . . ?
C13 N2 C3 P2 -161.09(6) . . . . ?
C13 N2 C4 P1 152.36(6) . . . . ?
C17 P1 C1 N1 -138.46(6) . . . . ?
C17 P1 C4 N2 -150.80(6) . . . . ?
